data_7033031
loop_
_publ_author_name
'Lin, Shuang-Yan'
'Wang, Chao'
'Zhao, Lang'
'Wu, Jianfeng'
'Tang, Jinkui'

_publ_section_title
;
 Chiral mononuclear lanthanide complexes and the field-induced single-ion
 magnet behaviour of a Dy analogue.
;
_journal_issue 1
_journal_name_full 'Dalton transactions (Cambridge, England : 2003)'
_journal_page_first 223
_journal_page_last 229
_journal_paper_doi 10.1039/c4dt02889a
_journal_volume 44
_journal_year 2015
_chemical_absolute_configuration syn
_chemical_formula_sum 'C53 H85 Dy N10 O8 S4'
_chemical_formula_weight 1281.05
_space_group_IT_number 1
_symmetry_cell_setting triclinic
_symmetry_space_group_name_Hall 'P 1'
_symmetry_space_group_name_H-M 'P 1'
_atom_sites_solution_hydrogens geom
_atom_sites_solution_primary direct
_atom_sites_solution_secondary difmap
_audit_creation_method SHELXL-97
_cell_angle_alpha 106.550(5)
_cell_angle_beta 98.526(6)
_cell_angle_gamma 94.961(6)
_cell_formula_units_Z 1
_cell_length_a 10.409(3)
_cell_length_b 11.756(3)
_cell_length_c 13.650(4)
_cell_measurement_reflns_used 3142
_cell_measurement_temperature 296(2)
_cell_measurement_theta_max 20.10
_cell_measurement_theta_min 2.52
_cell_volume 1568.8(8)
_computing_cell_refinement 'Bruker SAINT'
_computing_data_collection 'Bruker APEX2'
_computing_data_reduction 'Bruker SAINT'
_computing_molecular_graphics 'Bruker SHELXTL'
_computing_publication_material 'Bruker SHELXTL'
_computing_structure_refinement 'SHELXL-97 (Sheldrick, 1997)'
_computing_structure_solution 'SHELXS-97 (Sheldrick, 1990)'
_diffrn_ambient_temperature 296(2)
_diffrn_measured_fraction_theta_full 0.987
_diffrn_measured_fraction_theta_max 0.987
_diffrn_measurement_device_type 'Bruker APEX-II CCD'
_diffrn_measurement_method '\f and \w scans'
_diffrn_radiation_monochromator graphite
_diffrn_radiation_source 'fine-focus sealed tube'
_diffrn_radiation_type MoK\a
_diffrn_radiation_wavelength 0.71073
_diffrn_reflns_av_R_equivalents 0.0472
_diffrn_reflns_av_unetI/netI 0.1026
_diffrn_reflns_limit_h_max 12
_diffrn_reflns_limit_h_min -7
_diffrn_reflns_limit_k_max 13
_diffrn_reflns_limit_k_min -14
_diffrn_reflns_limit_l_max 16
_diffrn_reflns_limit_l_min -16
_diffrn_reflns_number 9742
_diffrn_reflns_theta_full 26.13
_diffrn_reflns_theta_max 26.13
_diffrn_reflns_theta_min 1.58
_exptl_absorpt_coefficient_mu 1.380
_exptl_absorpt_correction_T_max 0.8744
_exptl_absorpt_correction_T_min 0.7893
_exptl_crystal_colour clourless
_exptl_crystal_density_diffrn 1.356
_exptl_crystal_density_method 'not measured'
_exptl_crystal_description stick
_exptl_crystal_F_000 667
_exptl_crystal_size_max 0.18
_exptl_crystal_size_mid 0.12
_exptl_crystal_size_min 0.10
_refine_diff_density_max 1.257
_refine_diff_density_min -1.141
_refine_diff_density_rms 0.151
_refine_ls_abs_structure_details 'Flack H D (1983), Acta Cryst. A39, 876-881'
_refine_ls_abs_structure_Flack 0.064(19)
_refine_ls_extinction_method none
_refine_ls_goodness_of_fit_ref 1.026
_refine_ls_hydrogen_treatment constr
_refine_ls_matrix_type full
_refine_ls_number_parameters 688
_refine_ls_number_reflns 7624
_refine_ls_number_restraints 83
_refine_ls_restrained_S_all 1.032
_refine_ls_R_factor_all 0.0931
_refine_ls_R_factor_gt 0.0722
_refine_ls_shift/su_max 0.030
_refine_ls_shift/su_mean 0.001
_refine_ls_structure_factor_coef Fsqd
_refine_ls_weighting_details 'calc w=1/[\s^2^(Fo^2^)+(0.1178P)^2^+0.0000P] where P=(Fo^2^+2Fc^2^)/3'
_refine_ls_weighting_scheme calc
_refine_ls_wR_factor_gt 0.1737
_refine_ls_wR_factor_ref 0.1941
_reflns_number_gt 6069
_reflns_number_total 7624
_reflns_threshold_expression >2sigma(I)
_cod_data_source_file c4dt02889a2.cif
_cod_data_source_block S-Dy1
_cod_depositor_comments
;
 Marking attached hydrogen atoms.

 Antanas Vaitkus,
 2017-07-12

The following automatic conversions were performed:

'_symmetry_cell_setting' value 'Triclinic' changed to 'triclinic'
according to
/usr/data/users/saulius/crontab/automatic-downloads/rss-feeds/RSC/lib/dictionaries/cif_core.dic
dictionary named 'cif_core.dic' version 2.4.2 from 2011-04-26.

Automatic conversion script
Id: cif_fix_values 2827 2014-09-09 07:05:25Z andrius 

 Adding full bibliography for 7033030--7033035.cif.
;
_cod_original_cell_volume 1568.9(8)
_cod_original_sg_symbol_H-M P1
_cod_database_code 7033031

loop_
_symmetry_equiv_pos_as_xyz
'x, y, z'

loop_
_atom_site_label
_atom_site_type_symbol
_atom_site_fract_x
_atom_site_fract_y
_atom_site_fract_z
_atom_site_U_iso_or_equiv
_atom_site_adp_type
_atom_site_occupancy
_atom_site_symmetry_multiplicity
_atom_site_calc_flag
_atom_site_refinement_flags
_atom_site_attached_hydrogens
Dy1 Dy 0.53628(4) 0.89478(4) 0.42593(4) 0.0466(2) Uani 1 1 d . 0
N1 N 0.5664(13) 0.5953(10) 0.1544(9) 0.053(3) Uani 1 1 d . 0
H1A H 0.5550 0.5221 0.1628 0.064 Uiso 1 1 calc R 0
H1B H 0.5367 0.6463 0.2062 0.064 Uiso 1 1 calc R 0
N2 N 0.3258(13) 0.7194(10) 0.1361(9) 0.050(3) Uani 1 1 d . 0
H2A H 0.3949 0.7417 0.1888 0.060 Uiso 1 1 calc R 0
H2B H 0.3285 0.7737 0.1012 0.060 Uiso 1 1 calc R 0
N3 N 0.3484(14) 0.7046(10) 0.5779(9) 0.049(3) Uani 1 1 d . 0
H3A H 0.4082 0.7076 0.6338 0.059 Uiso 1 1 calc R 0
H3B H 0.3718 0.7677 0.5564 0.059 Uiso 1 1 calc R 0
N4 N 0.2346(12) 0.9326(9) 0.6228(9) 0.048(3) Uani 1 1 d . 0
H4A H 0.1549 0.9337 0.5872 0.058 Uiso 1 1 calc R 0
H4B H 0.2864 0.9067 0.5760 0.058 Uiso 1 1 calc R 0
N5 N 0.7433(11) 0.9905(9) 0.5551(9) 0.047(3) Uani 1 1 d . 0
H5 H 0.8077 0.9517 0.5276 0.056 Uiso 1 1 calc R 0
N6 N 0.6472(13) 1.0787(10) 0.3932(10) 0.050(3) Uani 1 1 d . 0
H6 H 0.5962 1.1368 0.4145 0.060 Uiso 1 1 calc R 0
N7 N 0.364(2) 1.0049(17) 0.3745(16) 0.078(5) Uani 1 1 d . 0
N8 N 0.658(2) 0.7333(16) 0.4516(15) 0.076(5) Uani 1 1 d . 0
N9 N 0.266(2) 0.284(3) 1.068(2) 0.172(12) Uani 1 1 d DU 0
N10 N 0.503(6) 0.826(4) 0.917(4) 0.27(2) Uani 1 1 d U 0
O1 O 0.5779(16) 0.8238(13) 0.2644(11) 0.051(4) Uani 1 1 d . 0
O2 O 0.3692(10) 0.7504(8) 0.3771(9) 0.056(3) Uani 1 1 d . 0
O3 O 0.4650(17) 0.9468(15) 0.5768(13) 0.060(5) Uani 1 1 d . 0
O4 O 0.471(5) 0.315(4) 0.574(4) 0.271(18) Uani 1 1 d DU 1
O5 O -0.002(2) 0.8800(19) 0.4802(14) 0.128(6) Uani 1 1 d DU 1
O6 O 0.489(2) 0.3934(14) 0.1980(12) 0.130(7) Uani 1 1 d D 1
O7 O 0.354(2) 0.924(2) 0.0411(18) 0.156(8) Uani 1 1 d U 2
O8 O 0.917(4) 0.437(3) 0.943(3) 0.250(16) Uani 1 1 d DU 1
S1 S 0.1725(16) 1.1343(15) 0.3401(14) 0.232(6) Uani 1 1 d U 0
S2 S 0.8504(9) 0.5883(7) 0.4299(7) 0.143(3) Uani 1 1 d . 0
S3 S 0.0568(10) 0.1866(11) 0.9105(8) 0.171(4) Uani 1 1 d D 0
S4 S 0.600(3) 0.681(2) 0.735(2) 0.319(10) Uani 1 1 d DU 0
C1 C 0.6777(14) 0.8484(12) 0.2193(10) 0.046(3) Uani 1 1 d . 0
C2 C 0.7073(16) 0.9693(13) 0.2226(11) 0.054(4) Uani 1 1 d . 0
C3 C 0.812(2) 0.9938(19) 0.1740(15) 0.067(5) Uani 1 1 d . 0
H3 H 0.8395 1.0733 0.1799 0.081 Uiso 1 1 calc R 0
C4 C 0.874(3) 0.910(2) 0.120(2) 0.088(7) Uani 1 1 d U 0
C5 C 0.838(2) 0.7950(19) 0.1119(15) 0.082(5) Uani 1 1 d U 0
H5B H 0.8783 0.7357 0.0721 0.099 Uiso 1 1 calc R 0
C6 C 0.738(2) 0.7620(16) 0.1632(16) 0.057(5) Uani 1 1 d . 0
C7 C 0.980(4) 0.947(4) 0.050(3) 0.155(15) Uani 1 1 d . 0
H7A H 1.0503 1.0046 0.0954 0.232 Uiso 1 1 calc R 0
H7B H 0.9357 0.9806 0.0004 0.232 Uiso 1 1 calc R 0
H7C H 1.0141 0.8766 0.0145 0.232 Uiso 1 1 calc R 0
C8 C 0.7114(19) 0.6332(17) 0.1649(15) 0.075(5) Uani 1 1 d . 0
H8A H 0.7444 0.5806 0.1083 0.090 Uiso 1 1 calc R 0
H8B H 0.7575 0.6261 0.2296 0.090 Uiso 1 1 calc R 0
C9 C 0.4844(17) 0.5913(13) 0.0532(12) 0.059(4) Uani 1 1 d . 0
H9 H 0.5181 0.6583 0.0307 0.071 Uiso 1 1 calc R 0
C10 C 0.493(2) 0.4747(15) -0.0271(12) 0.075(5) Uani 1 1 d . 0
H10A H 0.4627 0.4087 -0.0030 0.090 Uiso 1 1 calc R 0
H10B H 0.5835 0.4699 -0.0341 0.090 Uiso 1 1 calc R 0
C11 C 0.411(2) 0.4608(16) -0.1335(13) 0.081(6) Uani 1 1 d . 0
H11A H 0.4208 0.3855 -0.1827 0.097 Uiso 1 1 calc R 0
H11B H 0.4403 0.5256 -0.1594 0.097 Uiso 1 1 calc R 0
C12 C 0.268(3) 0.4637(16) -0.1209(14) 0.094(7) Uani 1 1 d . 0
H12A H 0.2381 0.3955 -0.0995 0.113 Uiso 1 1 calc R 0
H12B H 0.2143 0.4575 -0.1871 0.113 Uiso 1 1 calc R 0
C13 C 0.251(2) 0.5801(15) -0.0396(14) 0.074(5) Uani 1 1 d . 0
H13A H 0.2706 0.6474 -0.0653 0.089 Uiso 1 1 calc R 0
H13B H 0.1609 0.5770 -0.0295 0.089 Uiso 1 1 calc R 0
C14 C 0.3411(16) 0.5993(12) 0.0640(10) 0.050(3) Uani 1 1 d . 0
H14 H 0.3118 0.5370 0.0937 0.060 Uiso 1 1 calc R 0
C15 C 0.2041(16) 0.7232(13) 0.1805(12) 0.056(4) Uani 1 1 d . 0
H15A H 0.1297 0.7066 0.1241 0.067 Uiso 1 1 calc R 0
H15B H 0.2044 0.8038 0.2253 0.067 Uiso 1 1 calc R 0
C16 C 0.184(2) 0.6315(19) 0.2456(18) 0.051(6) Uani 1 1 d . 0
C17 C 0.0934(19) 0.5364(18) 0.2103(15) 0.060(6) Uani 1 1 d . 0
H17 H 0.0377 0.5233 0.1470 0.072 Uiso 1 1 calc R 0
C18 C 0.081(2) 0.4603(15) 0.2632(18) 0.066(5) Uani 1 1 d . 0
C19 C 0.160(3) 0.482(2) 0.351(2) 0.063(7) Uani 1 1 d . 0
H19 H 0.1482 0.4285 0.3893 0.076 Uiso 1 1 calc R 0
C20 C 0.2586(19) 0.5739(14) 0.3930(13) 0.041(4) Uani 1 1 d . 0
C21 C 0.2765(16) 0.6570(11) 0.3379(16) 0.042(4) Uani 1 1 d . 0
C22 C -0.030(2) 0.3530(18) 0.220(2) 0.103(8) Uani 1 1 d . 0
H22A H -0.1105 0.3782 0.2404 0.155 Uiso 1 1 calc R 0
H22B H -0.0081 0.2895 0.2482 0.155 Uiso 1 1 calc R 0
H22C H -0.0418 0.3250 0.1459 0.155 Uiso 1 1 calc R 0
C23 C 0.3523(17) 0.5897(11) 0.4916(12) 0.054(4) Uani 1 1 d . 0
H23A H 0.4405 0.5893 0.4766 0.064 Uiso 1 1 calc R 0
H23B H 0.3331 0.5218 0.5165 0.064 Uiso 1 1 calc R 0
C24 C 0.2186(15) 0.7164(13) 0.6101(12) 0.051(3) Uani 1 1 d . 0
H24 H 0.1497 0.7006 0.5488 0.061 Uiso 1 1 calc R 0
C25 C 0.190(2) 0.6270(14) 0.6716(15) 0.074(5) Uani 1 1 d . 0
H25A H 0.1850 0.5460 0.6260 0.089 Uiso 1 1 calc R 0
H25B H 0.2627 0.6393 0.7286 0.089 Uiso 1 1 calc R 0
C26 C 0.066(2) 0.6395(16) 0.7141(17) 0.082(6) Uani 1 1 d . 0
H26A H -0.0081 0.6195 0.6572 0.099 Uiso 1 1 calc R 0
H26B H 0.0559 0.5840 0.7540 0.099 Uiso 1 1 calc R 0
C27 C 0.067(3) 0.762(2) 0.7806(18) 0.094(8) Uani 1 1 d . 0
H27A H 0.1365 0.7782 0.8408 0.113 Uiso 1 1 calc R 0
H27B H -0.0154 0.7675 0.8052 0.113 Uiso 1 1 calc R 0
C28 C 0.0876(18) 0.8537(14) 0.7278(18) 0.073(5) Uani 1 1 d . 0
H28A H 0.0917 0.9327 0.7766 0.087 Uiso 1 1 calc R 0
H28B H 0.0143 0.8429 0.6716 0.087 Uiso 1 1 calc R 0
C29 C 0.221(2) 0.8436(14) 0.6821(16) 0.049(5) Uani 1 1 d . 0
H29 H 0.2961 0.8615 0.7396 0.059 Uiso 1 1 calc R 0
C30 C 0.2902(19) 1.0599(14) 0.6875(14) 0.049(4) Uani 1 1 d . 0
H30A H 0.2852 1.1117 0.6434 0.059 Uiso 1 1 calc R 0
H30B H 0.2382 1.0878 0.7407 0.059 Uiso 1 1 calc R 0
C31 C 0.4296(16) 1.0670(12) 0.7375(11) 0.044(3) Uani 1 1 d . 0
C32 C 0.4730(17) 1.1296(11) 0.8413(12) 0.054(4) Uani 1 1 d . 0
H32 H 0.4126 1.1630 0.8810 0.065 Uiso 1 1 calc R 0
C33 C 0.6019(16) 1.1441(12) 0.8876(10) 0.051(4) Uani 1 1 d . 0
C34 C 0.6882(17) 1.0933(13) 0.8241(12) 0.056(4) Uani 1 1 d . 0
H34 H 0.7768 1.1039 0.8527 0.068 Uiso 1 1 calc R 0
C35 C 0.6479(14) 1.0276(11) 0.7203(10) 0.044(3) Uani 1 1 d . 0
C36 C 0.5126(14) 1.0112(10) 0.6761(11) 0.043(3) Uani 1 1 d . 0
C37 C 0.646(2) 1.2077(18) 1.0005(13) 0.085(6) Uani 1 1 d . 0
H37A H 0.5895 1.2665 1.0230 0.128 Uiso 1 1 calc R 0
H37B H 0.7343 1.2465 1.0123 0.128 Uiso 1 1 calc R 0
H37C H 0.6425 1.1510 1.0390 0.128 Uiso 1 1 calc R 0
C38 C 0.7445(15) 0.9653(13) 0.6550(12) 0.054(4) Uani 1 1 d . 0
H38A H 0.8324 0.9897 0.6956 0.065 Uiso 1 1 calc R 0
H38B H 0.7243 0.8795 0.6412 0.065 Uiso 1 1 calc R 0
C39 C 0.7819(15) 1.1169(12) 0.5639(14) 0.045(4) Uani 1 1 d . 0
H39 H 0.7156 1.1626 0.5945 0.054 Uiso 1 1 calc R 0
C40 C 0.909(3) 1.164(3) 0.635(2) 0.081(9) Uani 1 1 d . 0
H40A H 0.9768 1.1168 0.6112 0.098 Uiso 1 1 calc R 0
H40B H 0.9027 1.1618 0.7047 0.098 Uiso 1 1 calc R 0
C41 C 0.945(3) 1.304(2) 0.635(2) 0.108(11) Uani 1 1 d . 0
H41A H 1.0279 1.3386 0.6805 0.130 Uiso 1 1 calc R 0
H41B H 0.8779 1.3500 0.6609 0.130 Uiso 1 1 calc R 0
C42 C 0.954(4) 1.312(3) 0.513(3) 0.094(11) Uani 1 1 d . 0
H42A H 0.9762 1.3937 0.5129 0.112 Uiso 1 1 calc R 0
H42B H 1.0183 1.2637 0.4826 0.112 Uiso 1 1 calc R 0
C43 C 0.818(3) 1.2609(18) 0.457(2) 0.072(7) Uani 1 1 d . 0
H43A H 0.8093 1.2646 0.3859 0.087 Uiso 1 1 calc R 0
H43B H 0.7571 1.3100 0.4902 0.087 Uiso 1 1 calc R 0
C44 C 0.7789(19) 1.1293(16) 0.4537(13) 0.055(4) Uani 1 1 d . 0
H44 H 0.8421 1.0809 0.4212 0.066 Uiso 1 1 calc R 0
C45 C 0.636(2) 1.0592(14) 0.2787(12) 0.060(4) Uani 1 1 d . 0
H45A H 0.5439 1.0377 0.2472 0.072 Uiso 1 1 calc R 0
H45B H 0.6653 1.1349 0.2684 0.072 Uiso 1 1 calc R 0
C46 C 0.279(3) 1.056(2) 0.364(2) 0.090(6) Uani 1 1 d . 0
C47 C 0.734(2) 0.6715(15) 0.4448(15) 0.064(5) Uani 1 1 d . 0
C48 C 0.180(3) 0.242(3) 1.006(2) 0.159(14) Uani 1 1 d D 0
C49 C 0.530(5) 0.767(4) 0.823(4) 0.21(2) Uani 1 1 d DU 0
C50 C 0.337(5) 0.325(5) 0.582(5) 0.23(2) Uani 1 1 d DU 3
C51 C 0.831(5) 0.500(4) 0.895(4) 0.187(16) Uani 1 1 d DU 3
C52 C 0.505(3) 0.367(2) 0.2937(16) 0.120(9) Uani 1 1 d D 3
C53 C 0.032(3) 0.848(2) 0.3810(16) 0.096(7) Uani 1 1 d DU 3

loop_
_atom_site_aniso_label
_atom_site_aniso_U_11
_atom_site_aniso_U_22
_atom_site_aniso_U_33
_atom_site_aniso_U_23
_atom_site_aniso_U_13
_atom_site_aniso_U_12
Dy1 0.0435(3) 0.0431(3) 0.0493(3) 0.0067(2) 0.0157(2) -0.0021(2)
N1 0.076(9) 0.046(6) 0.035(6) 0.006(5) 0.016(6) 0.003(6)
N2 0.058(8) 0.051(7) 0.042(7) 0.017(5) 0.012(6) -0.001(6)
N3 0.059(8) 0.048(6) 0.041(7) 0.014(5) 0.015(6) -0.002(6)
N4 0.044(7) 0.049(6) 0.045(7) 0.005(5) 0.009(5) -0.001(5)
N5 0.038(6) 0.043(6) 0.061(8) 0.013(5) 0.023(6) 0.002(5)
N6 0.050(7) 0.040(6) 0.062(8) 0.018(5) 0.012(6) 0.006(5)
N7 0.069(12) 0.067(11) 0.099(14) 0.033(10) 0.008(10) 0.001(10)
N8 0.080(14) 0.050(9) 0.099(13) 0.020(9) 0.022(11) 0.015(9)
N9 0.168(15) 0.174(14) 0.170(15) 0.052(10) 0.023(10) 0.015(10)
N10 0.27(2) 0.27(2) 0.27(2) 0.089(12) 0.051(11) 0.030(11)
O1 0.052(9) 0.056(7) 0.044(8) 0.008(6) 0.023(7) -0.004(6)
O2 0.038(5) 0.047(5) 0.085(8) 0.026(5) 0.005(5) -0.004(4)
O3 0.041(8) 0.072(9) 0.042(7) -0.014(6) -0.005(6) 0.003(7)
O4 0.27(2) 0.27(2) 0.27(2) 0.080(11) 0.040(10) 0.047(10)
O5 0.111(10) 0.138(10) 0.123(10) 0.026(8) 0.006(8) 0.023(8)
O6 0.19(2) 0.097(11) 0.097(12) 0.033(9) 0.014(13) -0.015(12)
O7 0.146(11) 0.184(11) 0.133(11) 0.048(8) 0.035(9) -0.011(8)
O8 0.249(18) 0.250(18) 0.249(18) 0.074(11) 0.050(10) 0.018(10)
S1 0.202(9) 0.238(9) 0.246(10) 0.049(7) 0.003(7) 0.121(8)
S2 0.135(7) 0.124(5) 0.141(7) -0.001(5) -0.021(5) 0.084(5)
S3 0.130(7) 0.224(10) 0.120(7) 0.037(6) -0.017(6) -0.067(7)
S4 0.339(14) 0.328(13) 0.302(13) 0.123(10) 0.049(9) 0.032(9)
C1 0.035(7) 0.062(8) 0.035(7) 0.006(6) 0.019(6) -0.009(6)
C2 0.060(10) 0.056(8) 0.041(8) 0.010(6) 0.005(7) -0.007(7)
C3 0.077(15) 0.064(12) 0.057(11) 0.012(10) 0.022(10) -0.012(11)
C4 0.084(17) 0.085(14) 0.096(18) 0.023(13) 0.035(14) 0.000(13)
C5 0.066(12) 0.105(12) 0.071(12) 0.006(10) 0.036(10) 0.010(11)
C6 0.066(14) 0.044(10) 0.061(11) 0.014(8) 0.008(11) 0.022(9)
C7 0.17(4) 0.21(4) 0.10(2) 0.04(2) 0.09(2) 0.00(3)
C8 0.058(11) 0.091(13) 0.069(12) 0.007(9) 0.020(9) 0.018(10)
C9 0.070(11) 0.048(8) 0.048(9) -0.003(6) 0.020(8) -0.010(8)
C10 0.099(15) 0.077(10) 0.038(9) -0.004(7) 0.025(9) 0.006(10)
C11 0.118(18) 0.069(10) 0.044(9) -0.002(7) 0.030(10) -0.011(11)
C12 0.14(2) 0.075(11) 0.044(10) 0.004(8) -0.004(12) -0.023(13)
C13 0.074(12) 0.071(10) 0.062(11) 0.015(8) -0.009(9) -0.020(9)
C14 0.064(9) 0.050(7) 0.033(7) 0.008(6) 0.017(7) -0.007(7)
C15 0.057(10) 0.049(8) 0.055(9) 0.010(7) 0.007(7) 0.002(7)
C16 0.057(13) 0.062(11) 0.051(12) 0.027(9) 0.033(11) 0.033(11)
C17 0.040(9) 0.076(13) 0.045(9) -0.011(9) 0.017(7) -0.012(9)
C18 0.062(12) 0.051(9) 0.069(13) 0.004(9) 0.010(10) -0.020(8)
C19 0.059(15) 0.048(11) 0.089(18) 0.025(11) 0.036(13) -0.005(11)
C20 0.046(9) 0.030(9) 0.042(8) 0.004(7) 0.014(7) -0.008(8)
C21 0.041(9) 0.028(7) 0.060(12) 0.011(8) 0.023(10) -0.004(6)
C22 0.075(14) 0.087(13) 0.122(19) 0.015(12) 0.009(13) -0.053(12)
C23 0.062(10) 0.035(7) 0.060(9) 0.003(6) 0.018(8) 0.007(7)
C24 0.048(8) 0.054(8) 0.052(9) 0.016(7) 0.019(7) 0.001(7)
C25 0.084(13) 0.054(9) 0.078(12) 0.008(8) 0.037(10) -0.018(9)
C26 0.089(14) 0.078(11) 0.090(14) 0.030(10) 0.047(12) 0.003(11)
C27 0.084(15) 0.107(16) 0.069(13) -0.011(12) 0.037(12) -0.024(14)
C28 0.056(11) 0.051(9) 0.107(16) 0.003(9) 0.043(11) 0.005(8)
C29 0.055(11) 0.024(8) 0.067(12) 0.006(8) 0.021(9) 0.009(7)
C30 0.058(11) 0.038(9) 0.053(9) 0.008(7) 0.009(8) 0.027(8)
C31 0.053(9) 0.047(7) 0.039(8) 0.016(6) 0.018(7) 0.007(7)
C32 0.068(11) 0.036(7) 0.054(9) 0.003(6) 0.018(8) 0.004(7)
C33 0.066(10) 0.052(8) 0.025(7) 0.001(5) 0.004(6) -0.006(7)
C34 0.061(10) 0.057(8) 0.050(9) 0.021(7) 0.000(7) 0.002(8)
C35 0.039(8) 0.044(7) 0.042(7) 0.008(6) 0.004(6) -0.006(6)
C36 0.047(8) 0.032(6) 0.047(8) 0.006(6) 0.017(6) 0.001(6)
C37 0.093(15) 0.096(13) 0.044(10) -0.009(9) 0.011(10) -0.002(12)
C38 0.041(8) 0.060(9) 0.056(9) 0.009(7) 0.009(7) 0.006(7)
C39 0.027(8) 0.037(7) 0.063(11) 0.004(7) 0.009(7) -0.010(6)
C40 0.085(18) 0.111(18) 0.046(13) 0.034(12) 0.004(11) -0.019(14)
C41 0.11(3) 0.087(19) 0.095(19) 0.009(15) -0.005(18) -0.048(17)
C42 0.08(2) 0.091(17) 0.08(2) 0.000(14) 0.018(16) -0.047(14)
C43 0.075(16) 0.053(12) 0.090(15) 0.027(11) 0.028(12) -0.022(12)
C44 0.064(11) 0.061(10) 0.039(9) 0.011(8) 0.022(9) -0.004(8)
C45 0.069(11) 0.062(9) 0.060(10) 0.033(8) 0.018(9) 0.006(9)
C46 0.096(18) 0.064(13) 0.107(18) 0.017(12) 0.018(15) 0.026(13)
C47 0.081(13) 0.039(8) 0.070(11) 0.017(8) 0.007(10) 0.007(10)
C48 0.14(3) 0.15(3) 0.14(3) 0.01(2) 0.01(2) -0.06(2)
C49 0.21(2) 0.21(2) 0.21(2) 0.064(11) 0.037(11) 0.035(10)
C50 0.23(2) 0.23(2) 0.23(2) 0.076(12) 0.045(11) 0.027(11)
C51 0.189(19) 0.195(18) 0.182(19) 0.057(11) 0.050(11) 0.016(10)
C52 0.17(3) 0.114(17) 0.103(19) 0.056(15) 0.046(19) 0.032(19)
C53 0.103(11) 0.099(10) 0.084(10) 0.030(8) 0.016(8) 0.002(8)

loop_
_atom_type_symbol
_atom_type_description
_atom_type_scat_dispersion_real
_atom_type_scat_dispersion_imag
_atom_type_scat_source
C C 0.0033 0.0016 'International Tables Vol C Tables 4.2.6.8 and 6.1.1.4'
H H 0.0000 0.0000 'International Tables Vol C Tables 4.2.6.8 and 6.1.1.4'
N N 0.0061 0.0033 'International Tables Vol C Tables 4.2.6.8 and 6.1.1.4'
O O 0.0106 0.0060 'International Tables Vol C Tables 4.2.6.8 and 6.1.1.4'
S S 0.1246 0.1234 'International Tables Vol C Tables 4.2.6.8 and 6.1.1.4'
Dy Dy -0.1892 4.4098 'International Tables Vol C Tables 4.2.6.8 and 6.1.1.4'

loop_
_geom_angle_atom_site_label_1
_geom_angle_atom_site_label_2
_geom_angle_atom_site_label_3
_geom_angle
O2 Dy1 O3 85.0(5)
O2 Dy1 O1 86.3(5)
O3 Dy1 O1 171.0(7)
O2 Dy1 N7 80.7(5)
O3 Dy1 N7 82.8(7)
O1 Dy1 N7 94.0(7)
O2 Dy1 N8 82.4(5)
O3 Dy1 N8 99.1(7)
O1 Dy1 N8 81.6(6)
N7 Dy1 N8 162.8(5)
O2 Dy1 N5 146.3(4)
O3 Dy1 N5 77.2(5)
O1 Dy1 N5 111.4(5)
N7 Dy1 N5 124.1(5)
N8 Dy1 N5 72.7(5)
O2 Dy1 N6 146.8(4)
O3 Dy1 N6 110.3(5)
O1 Dy1 N6 76.5(5)
N7 Dy1 N6 72.6(5)
N8 Dy1 N6 121.8(5)
N5 Dy1 N6 66.9(4)
C9 N1 C8 115.2(12)
C15 N2 C14 115.4(11)
C24 N3 C23 114.5(12)
C29 N4 C30 115.8(13)
C39 N5 C38 114.9(12)
C39 N5 Dy1 114.0(9)
C38 N5 Dy1 112.5(8)
C44 N6 C45 114.2(13)
C44 N6 Dy1 117.1(10)
C45 N6 Dy1 110.0(9)
C46 N7 Dy1 170(2)
C47 N8 Dy1 159.2(17)
C1 O1 Dy1 133.0(11)
C21 O2 Dy1 172.7(11)
C36 O3 Dy1 137.9(13)
O1 C1 C6 122.3(15)
O1 C1 C2 116.2(14)
C6 C1 C2 121.0(14)
C3 C2 C1 115.6(15)
C3 C2 C45 124.5(15)
C1 C2 C45 119.8(14)
C4 C3 C2 124(2)
C3 C4 C5 119(2)
C3 C4 C7 120(2)
C5 C4 C7 121(2)
C4 C5 C6 121.2(18)
C1 C6 C5 118.9(16)
C1 C6 C8 120.9(17)
C5 C6 C8 119.8(17)
N1 C8 C6 110.7(15)
N1 C9 C10 108.8(14)
N1 C9 C14 111.0(11)
C10 C9 C14 109.0(14)
C9 C10 C11 113.2(16)
C10 C11 C12 107.8(14)
C11 C12 C13 111.0(16)
C14 C13 C12 111.8(16)
N2 C14 C13 108.2(13)
N2 C14 C9 111.1(11)
C13 C14 C9 112.8(13)
N2 C15 C16 115.0(13)
C17 C16 C21 124.2(19)
C17 C16 C15 122(2)
C21 C16 C15 113.8(18)
C18 C17 C16 121(2)
C19 C18 C17 118.0(19)
C19 C18 C22 123(2)
C17 C18 C22 119(2)
C18 C19 C20 126(2)
C19 C20 C21 118(2)
C19 C20 C23 123.8(18)
C21 C20 C23 118.3(15)
O2 C21 C20 119.9(18)
O2 C21 C16 127.0(17)
C20 C21 C16 113.0(15)
C20 C23 N3 114.4(13)
N3 C24 C29 109.0(13)
N3 C24 C25 109.9(13)
C29 C24 C25 108.1(13)
C26 C25 C24 113.5(16)
C27 C26 C25 110.9(17)
C26 C27 C28 113.5(18)
C27 C28 C29 110.3(17)
N4 C29 C24 110.0(14)
N4 C29 C28 109.0(15)
C24 C29 C28 109.7(13)
C31 C30 N4 111.1(13)
C36 C31 C32 121.6(16)
C36 C31 C30 117.4(14)
C32 C31 C30 120.9(13)
C33 C32 C31 122.2(14)
C32 C33 C34 116.4(13)
C32 C33 C37 121.4(16)
C34 C33 C37 122.1(16)
C35 C34 C33 123.1(15)
C34 C35 C36 118.7(14)
C34 C35 C38 121.5(14)
C36 C35 C38 119.6(12)
O3 C36 C31 119.6(15)
O3 C36 C35 122.6(14)
C31 C36 C35 117.8(14)
N5 C38 C35 114.9(12)
N5 C39 C40 110.7(17)
N5 C39 C44 109.1(13)
C40 C39 C44 114.2(16)
C39 C40 C41 106(2)
C40 C41 C42 112(2)
C43 C42 C41 101(2)
C42 C43 C44 113(2)
N6 C44 C39 107.5(13)
N6 C44 C43 112.6(18)
C39 C44 C43 112.1(15)
C2 C45 N6 117.2(13)
N7 C46 S1 171(3)
N8 C47 S2 175.4(19)
N9 C48 S3 176(4)
N10 C49 S4 161(5)

loop_
_geom_bond_atom_site_label_1
_geom_bond_atom_site_label_2
_geom_bond_distance
Dy1 O2 2.202(9)
Dy1 O3 2.232(17)
Dy1 O1 2.245(14)
Dy1 N7 2.43(2)
Dy1 N8 2.447(19)
Dy1 N5 2.519(12)
Dy1 N6 2.545(11)
N1 C9 1.50(2)
N1 C8 1.51(2)
N2 C15 1.48(2)
N2 C14 1.510(17)
N3 C24 1.487(19)
N3 C23 1.527(17)
N4 C29 1.50(2)
N4 C30 1.52(2)
N5 C39 1.470(18)
N5 C38 1.474(19)
N6 C44 1.47(2)
N6 C45 1.50(2)
N7 C46 1.13(3)
N8 C47 1.12(2)
N9 C48 1.104(10)
N10 C49 1.36(6)
O1 C1 1.335(19)
O2 C21 1.324(17)
O3 C36 1.34(2)
O4 C50 1.434(10)
O5 C53 1.405(10)
O6 C52 1.414(10)
O8 C51 1.416(10)
S1 C46 1.56(3)
S2 C47 1.62(2)
S3 C48 1.627(10)
S4 C49 1.640(10)
C1 C6 1.35(2)
C1 C2 1.415(19)
C2 C3 1.41(2)
C2 C45 1.45(2)
C3 C4 1.33(3)
C4 C5 1.34(3)
C4 C7 1.66(3)
C5 C6 1.42(3)
C6 C8 1.52(3)
C9 C10 1.51(2)
C9 C14 1.53(2)
C10 C11 1.53(3)
C11 C12 1.53(3)
C12 C13 1.54(3)
C13 C14 1.52(2)
C15 C16 1.60(2)
C16 C17 1.32(3)
C16 C21 1.41(3)
C17 C18 1.31(3)
C18 C19 1.30(3)
C18 C22 1.55(2)
C19 C20 1.35(3)
C20 C21 1.41(2)
C20 C23 1.49(3)
C24 C29 1.53(2)
C24 C25 1.55(2)
C25 C26 1.49(3)
C26 C27 1.46(3)
C27 C28 1.48(3)
C28 C29 1.61(2)
C30 C31 1.49(2)
C31 C36 1.371(19)
C31 C32 1.38(2)
C32 C33 1.37(2)
C33 C34 1.39(2)
C33 C37 1.49(2)
C34 C35 1.39(2)
C35 C36 1.42(2)
C35 C38 1.54(2)
C39 C40 1.48(3)
C39 C44 1.55(2)
C40 C41 1.65(4)
C41 C42 1.71(4)
C42 C43 1.50(4)
C43 C44 1.55(2)
